data_1576733
loop_
_publ_author_name
'Wei, Zheng-Wei'
'Cai, Qing-Yun'
'Yang, Li-Miao'
'Huo, Yu-Xuan'
'Li, Ze-Long'
'Gong, Xue-Qing'
'Chen, Zhi-Min'

_publ_section_title
;
 Chiral Lewis base/Lewis acid/Br&#xf8;nsted acid cooperative catalysis
 enabled regio- and enantioselective electrophilic
 sulfenylation/semipinacol rearrangement of allenols.
;
_journal_issue 5
_journal_name_full 'Chemical science'
_journal_page_first 2802
_journal_page_last 2810
_journal_paper_doi 10.1039/d5sc06981e
_journal_volume 17
_journal_year 2026
_chemical_absolute_configuration 'R, S'
_chemical_formula_moiety 'C28 H25 F3 O2 S'
_chemical_formula_sum 'C28 H25 F3 O2 S'
_chemical_formula_weight 482.54
_space_group_crystal_system monoclinic
_space_group_IT_number 4
_space_group_name_Hall 'P 2yb'
_space_group_name_H-M_alt 'P 1 21 1'
_atom_sites_solution_hydrogens geom
_atom_sites_solution_primary dual
_audit_creation_date 2025-06-05
_audit_creation_method
;
Olex2 1.5-ac6-020
(compiled 2024.02.14 svn.r2f8d729c for Rigaku Oxford Diffraction, GUI svn.r6966)
;
_audit_update_record
;
2025-07-10 deposited with the CCDC.	2025-12-05 downloaded from the CCDC.
;
_cell_angle_alpha 90
_cell_angle_beta 100.4790(10)
_cell_angle_gamma 90
_cell_formula_units_Z 2
_cell_length_a 11.8702(2)
_cell_length_b 6.43820(10)
_cell_length_c 15.7216(2)
_cell_measurement_reflns_used 19427
_cell_measurement_temperature 100.0(8)
_cell_measurement_theta_max 76.7340
_cell_measurement_theta_min 2.8380
_cell_volume 1181.45(3)
_computing_cell_refinement 'CrysAlisPro 1.171.43.141a (Rigaku OD, 2024)'
_computing_data_collection 'CrysAlisPro 1.171.43.141a (Rigaku OD, 2024)'
_computing_data_reduction 'CrysAlisPro 1.171.43.141a (Rigaku OD, 2024)'
_computing_molecular_graphics 'Olex2 1.5-ac6-020 (Dolomanov et al., 2009)'
_computing_publication_material 'Olex2 1.5-ac6-020 (Dolomanov et al., 2009)'
_computing_structure_refinement 'SHELXL 2018/3 (Sheldrick, 2015)'
_computing_structure_solution 'SHELXT 2018/2 (Sheldrick, 2018)'
_diffrn_ambient_environment N~2~
_diffrn_ambient_temperature 100.0(8)
_diffrn_detector 'Hybrid Pixel Array Detector'
_diffrn_detector_area_resol_mean 10.0000
_diffrn_detector_type HyPix
_diffrn_measured_fraction_theta_full 1.000
_diffrn_measured_fraction_theta_max 0.976
_diffrn_measurement_details
;
List of Runs (angles in degrees, time in seconds):

  # Type    Start    End  Width  t~exp~   \w     \q     \k     \f   Frames
#--------------------------------------------------------------------------
  1  \w    -67.00  23.00   0.50    0.07    --  -47.70  69.00-174.00  180
  2  \w    -81.00 -56.00   0.50    0.27    -- -101.00  69.00-174.00   50
  3  \w    -62.00 -28.00   0.50    0.27    -- -101.00  57.00 -60.00   68
  4  \w   -116.00 -75.00   0.50    0.07    --  -47.70   0.00 120.00   82
  5  \w    -80.00 -35.00   0.50    0.07    --  -47.70 -37.00  90.00   90
  6  \w    -85.00 -58.00   0.50    0.07    --  -47.70 -77.00 150.00   54
  7  \w   -115.00 -90.00   0.50    0.07    --  -47.70 -77.00  90.00   50
  8  \w    -53.00 -26.00   0.50    0.07    --  -47.70 -77.00 150.00   54
  9  \w    -59.00 -26.00   0.50    0.07    --  -47.70 -77.00  90.00   66
 10  \w    -75.00 -28.00   0.50    0.07    --  -47.70 -69.00  53.00   94
 11  \w    -63.00 -33.00   0.50    0.07    --  -47.70 -57.00 -90.00   60
 12  \w    -79.00 -33.00   0.50    0.07    --  -47.70 -57.00 -30.00   92
 13  \w    -74.00 -34.00   0.50    0.07    --  -47.70 -57.00-120.00   80
 14  \w   -117.00 -70.00   0.50    0.07    --  -47.70 -77.00-180.00   94
 15  \w    -64.00 -26.00   0.50    0.07    --  -47.70 -77.00-180.00   76
 16  \w    -83.00 -26.00   0.50    0.07    --  -47.70 -77.00-120.00  114
 17  \w    -65.00 -34.00   0.50    0.07    --  -47.70 -48.00  15.04   62
 18  \w   -118.00 -86.00   0.50    0.07    --  -47.70 -37.00  90.00   64
 19  \w   -130.00 -87.00   0.50    0.27    -- -101.00 -55.00 175.44   86
 20  \w   -112.00 -79.00   0.50    0.27    -- -101.00 -77.00 -30.00   66
 21  \w   -104.00 -79.00   0.50    0.27    -- -101.00 -77.00 -60.00   50
 22  \w   -112.00 -78.00   0.50    0.27    -- -101.00 -77.00 -90.00   68
 23  \w   -103.00 -78.00   0.50    0.27    -- -101.00 -77.00-180.00   50
 24  \w   -103.00 -78.00   0.50    0.27    -- -101.00 -77.00-150.00   50
 25  \w   -163.00-125.00   0.50    0.27    -- -101.00 -77.00-180.00   76
 26  \w   -139.00-110.00   0.50    0.27    -- -101.00 -77.00-150.00   58
 27  \w   -161.00-135.00   0.50    0.27    -- -101.00 -77.00 -90.00   52
 28  \w   -105.00 -79.00   0.50    0.27    -- -101.00 -77.00  16.52   52
 29  \w   -103.00 -78.00   0.50    0.27    -- -101.00 -77.00  90.00   50
 30  \w   -107.00 -82.00   0.50    0.27    -- -101.00 -77.00 120.00   50
 31  \w   -105.00 -79.00   0.50    0.27    -- -101.00 -77.00 150.00   52
 32  \w   -168.00-142.00   0.50    0.27    -- -101.00 -77.00 120.00   52
 33  \w   -132.00 -78.00   0.50    0.27    -- -101.00 -76.00  79.40  108
 34  \w   -107.00 -79.00   0.50    0.27    -- -101.00 -74.00 179.92   56
 35  \w   -171.00 -79.00   0.50    0.27    -- -101.00 -75.00  41.42  184
 36  \w   -144.00 -78.00   0.50    0.27    -- -101.00 -77.00   0.00  132
 37  \w   -163.00 -79.00   0.50    0.27    -- -101.00 -75.00 -21.85  168
 38  \w   -116.00 -81.00   0.50    0.27    -- -101.00 -73.00 -13.59   70
 39  \w   -170.00-126.00   0.50    0.27    -- -101.00 -73.00 -51.28   88
 40  \w   -154.00-124.00   0.50    0.27    -- -101.00 -73.00 -13.59   60
 41  \w   -105.00 -80.00   0.50    0.27    -- -101.00 -73.00 -51.28   50
 42  \w   -105.00 -79.00   0.50    0.27    -- -101.00 -74.00-108.61   52
 43  \w   -109.00 -84.00   0.50    0.27    -- -101.00 -66.00-125.32   50
 44  \w   -109.00 -84.00   0.50    0.27    -- -101.00 -63.00 -87.83   50
 45  \w   -172.00 -84.00   0.50    0.27    -- -101.00 -64.00-146.08  176
 46  \w   -106.00 -81.00   0.50    0.27    -- -101.00 -69.00  53.00   50
 47  \w   -172.00 -88.00   0.50    0.27    -- -101.00 -61.00  56.59  168
 48  \w   -172.00 -85.00   0.50    0.27    -- -101.00 -62.00 140.99  174
 49  \w   -118.00 -85.00   0.50    0.27    -- -101.00 -61.00 148.78   66
 50  \w   -137.00 -86.00   0.50    0.27    -- -101.00 -58.00 111.36  102
 51  \w   -106.00 -81.00   0.50    0.27    -- -101.00 -71.00 117.02   50
 52  \w   -115.00 -86.00   0.50    0.27    -- -101.00 -57.00  90.00   58
 53  \w   -145.00 -87.00   0.50    0.27    -- -101.00 -57.00 120.00  116
 54  \w   -167.00-141.00   0.50    0.27    -- -101.00 -58.00 111.36   52
 55  \w   -166.00 -88.00   0.50    0.27    -- -101.00 -56.00  81.38  156
 56  \w   -164.00-138.00   0.50    0.27    -- -101.00 -55.00 175.44   52
 57  \w   -117.00 -86.00   0.50    0.27    -- -101.00 -57.00   7.77   62
 58  \w   -169.00 -87.00   0.50    0.27    -- -101.00 -57.00 -60.00  164
 59  \w   -171.00 -87.00   0.50    0.27    -- -101.00 -57.00 -90.00  168
 60  \w     37.00  64.00   0.50    0.07    --   47.70  37.00-180.00   54
 61  \w     29.00  67.00   0.50    0.07    --   47.70  69.00-174.00   76
 62  \w     25.00  55.00   0.50    0.07    --   47.70  77.00 -60.00   60
 63  \w     73.00  99.00   0.50    0.07    --   47.70  69.00-174.00   52
 64  \w     25.00  61.00   0.50    0.07    --   47.70  77.00   0.00   72
 65  \w     27.00  69.00   0.50    0.07    --   47.70  77.00  30.00   84
 66  \w     95.00 120.00   0.50    0.07    --   47.70  77.00  30.00   50
 67  \w     85.00 111.00   0.50    0.27    --  107.11  77.00   0.00   52
 68  \w    133.00 167.00   0.50    0.27    --  107.11  69.00-174.00   68
 69  \w     37.00  70.00   0.50    0.27    --  107.11 -57.00 -60.00   66
 70  \w     47.00  72.00   0.50    0.27    --  107.11 -69.00  53.00   50
 71  \w     -9.00  21.00   0.50    0.07    --   47.70 -19.00 120.00   60
 72  \w    -16.00  20.00   0.50    0.07    --   47.70 -69.00  53.00   72
 73  \w     30.00  63.00   0.50    0.07    --   47.70 -69.00  53.00   66
 74  \w     19.00  91.00   0.50    0.07    --   47.70-125.00  60.00  144
 75  \w     45.00  99.00   0.50    0.27    --  107.11 -99.00   0.00  108
 76  \w     40.00  97.00   0.50    0.27    --  107.11 -99.00  30.00  114
 77  \w     47.00 106.00   0.50    0.27    --  107.11 -99.00  60.00  118
 78  \w     39.00  85.00   0.50    0.27    --  107.11 -99.00 -30.00   92
 79  \w     38.00 102.00   0.50    0.27    --  107.11 -99.00-120.00  128
 80  \w     39.00 106.00   0.50    0.27    --  107.11 -99.00-180.00  134
 81  \w     66.00 110.00   0.50    0.27    --  107.11-125.00-120.00   88
 82  \w     38.00 105.00   0.50    0.27    --  107.11 -99.00 -90.00  134
 83  \w     42.00 106.00   0.50    0.27    --  107.11 -99.00 120.00  128
;
_diffrn_measurement_device 'four-circle diffractometer'
_diffrn_measurement_device_type 'XtaLAB Synergy R, HyPix'
_diffrn_measurement_method '\w scans'
_diffrn_orient_matrix_type 'CrysAlisPro convention (1999,Acta A55,543-557)'
_diffrn_orient_matrix_UB_11 0.1129344000
_diffrn_orient_matrix_UB_12 -0.1122658000
_diffrn_orient_matrix_UB_13 0.0373484000
_diffrn_orient_matrix_UB_21 0.0583616000
_diffrn_orient_matrix_UB_22 0.1038576000
_diffrn_orient_matrix_UB_23 -0.0688610000
_diffrn_orient_matrix_UB_31 0.0357676000
_diffrn_orient_matrix_UB_32 0.1839010000
_diffrn_orient_matrix_UB_33 0.0615921000
_diffrn_radiation_monochromator mirror
_diffrn_radiation_probe x-ray
_diffrn_radiation_type 'Cu K\a'
_diffrn_radiation_wavelength 1.54184
_diffrn_reflns_av_R_equivalents 0.0386
_diffrn_reflns_av_unetI/netI 0.0227
_diffrn_reflns_Laue_measured_fraction_full 1.000
_diffrn_reflns_Laue_measured_fraction_max 0.976
_diffrn_reflns_limit_h_max 15
_diffrn_reflns_limit_h_min -14
_diffrn_reflns_limit_k_max 8
_diffrn_reflns_limit_k_min -7
_diffrn_reflns_limit_l_max 19
_diffrn_reflns_limit_l_min -19
_diffrn_reflns_number 28860
_diffrn_reflns_point_group_measured_fraction_full 0.999
_diffrn_reflns_point_group_measured_fraction_max 0.961
_diffrn_reflns_theta_full 67.684
_diffrn_reflns_theta_max 77.002
_diffrn_reflns_theta_min 2.858
_diffrn_source 'Rotating-anode X-ray tube'
_diffrn_source_type 'PhotonJet R (Cu) X-ray Source'
_exptl_absorpt_coefficient_mu 1.626
_exptl_absorpt_correction_T_max 1.00000
_exptl_absorpt_correction_T_min 0.85694
_exptl_absorpt_correction_type multi-scan
_exptl_absorpt_process_details
;
CrysAlisPro 1.171.43.141a (Rigaku Oxford Diffraction, 2024)
Empirical absorption correction using spherical harmonics,
implemented in SCALE3 ABSPACK scaling algorithm.
;
_exptl_crystal_colour colourless
_exptl_crystal_colour_primary colourless
_exptl_crystal_density_diffrn 1.356
_exptl_crystal_description needle
_exptl_crystal_F_000 504
_exptl_crystal_size_max 0.15
_exptl_crystal_size_mid 0.03
_exptl_crystal_size_min 0.03
_refine_diff_density_max 0.140
_refine_diff_density_min -0.191
_refine_diff_density_rms 0.034
_refine_ls_abs_structure_details
;
 Flack x determined using 2005 quotients [(I+)-(I-)]/[(I+)+(I-)]
 (Parsons, Flack and Wagner, Acta Cryst. B69 (2013) 249-259).
;
_refine_ls_abs_structure_Flack 0.026(17)
_refine_ls_extinction_method none
_refine_ls_goodness_of_fit_ref 1.051
_refine_ls_hydrogen_treatment constr
_refine_ls_matrix_type full
_refine_ls_number_parameters 307
_refine_ls_number_reflns 4783
_refine_ls_number_restraints 1
_refine_ls_restrained_S_all 1.050
_refine_ls_R_factor_all 0.0340
_refine_ls_R_factor_gt 0.0318
_refine_ls_shift/su_max 0.001
_refine_ls_shift/su_mean 0.000
_refine_ls_structure_factor_coef Fsqd
_refine_ls_weighting_details 'w=1/[\s^2^(Fo^2^)+(0.0533P)^2^+0.2009P] where P=(Fo^2^+2Fc^2^)/3'
_refine_ls_weighting_scheme calc
_refine_ls_wR_factor_gt 0.0811
_refine_ls_wR_factor_ref 0.0821
_reflns_Friedel_coverage 0.805
_reflns_Friedel_fraction_full 0.997
_reflns_Friedel_fraction_max 0.943
_reflns_number_gt 4636
_reflns_number_total 4783
_reflns_threshold_expression 'I > 2\s(I)'
_cod_data_source_file d5sc06981e2.cif
_cod_data_source_block chenzmwzw-3-43a_auto
_cod_database_code 1576733
_shelx_shelxl_version_number 2018/3
_chemical_oxdiff_formula CHOS
_shelx_space_group_comment
;
The symmetry employed for this shelxl refinement is uniquely defined
by the following loop, which should always be used as a source of
symmetry information in preference to the above space-group names.
They are only intended as comments.
;
_olex2_refinement_description
;
1. Fixed Uiso
 At 1.2 times of:
  All C(H) groups, All C(H,H) groups
2.a Ternary CH refined with riding coordinates:
 C6(H6)
2.b Secondary CH2 refined with riding coordinates:
 C5(H5A,H5B), C7(H7A,H7B), C8(H8A,H8B), C9(H9A,H9B)
2.c Aromatic/amide H refined with riding coordinates:
 C11(H11), C12(H12), C13(H13), C14(H14), C15(H15), C17(H17), C18(H18),
 C19(H19), C20(H20), C24(H24), C25(H25), C26(H26), C27(H27), C28(H28)
2.d X=CH2 refined with riding coordinates:
 C3(H3A,H3B)
;
_olex2_submission_special_instructions 'No special instructions were received'
_oxdiff_exptl_absorpt_empirical_details
;
Empirical correction (ABSPACK) includes:
- Absorption correction using spherical harmonics
- Frame scaling
;
_oxdiff_exptl_absorpt_empirical_full_max 1.222
_oxdiff_exptl_absorpt_empirical_full_min 0.725

loop_
_space_group_symop_operation_xyz
'x, y, z'
'-x, y+1/2, -z'

loop_
_atom_site_label
_atom_site_type_symbol
_atom_site_fract_x
_atom_site_fract_y
_atom_site_fract_z
_atom_site_U_iso_or_equiv
_atom_site_adp_type
_atom_site_occupancy
_atom_site_site_symmetry_order
_atom_site_calc_flag
_atom_site_refinement_flags_posn
_atom_site_refinement_flags_adp
_atom_site_refinement_flags_occupancy
_atom_site_disorder_assembly
_atom_site_disorder_group
S1 S 0.58981(5) 0.69474(14) 0.28072(3) 0.0440(2) Uani 1 1 d . . . . .
F1 F 0.40612(11) 0.3607(3) 0.22342(9) 0.0389(4) Uani 1 1 d . . . . .
F2 F 0.35306(10) 0.6624(2) 0.17424(9) 0.0318(3) Uani 1 1 d . . . . .
F3 F 0.31743(11) 0.3962(3) 0.09261(9) 0.0382(4) Uani 1 1 d . . . . .
O1 O 0.86327(14) 1.1464(3) 0.45650(10) 0.0302(3) Uani 1 1 d . . . . .
O2 O 1.02130(12) 0.4500(2) 0.26332(10) 0.0230(3) Uani 1 1 d . . . . .
C1 C 0.78947(17) 0.8162(3) 0.39035(12) 0.0204(4) Uani 1 1 d . . . . .
C2 C 0.70258(18) 0.8807(4) 0.30990(13) 0.0268(5) Uani 1 1 d . . . . .
C3 C 0.7024(2) 1.0570(5) 0.26707(15) 0.0382(6) Uani 1 1 d . . . . .
H3A H 0.759890 1.158197 0.285467 0.046 Uiso 1 1 calc R U . . .
H3B H 0.644708 1.082700 0.217828 0.046 Uiso 1 1 calc R U . . .
C4 C 0.87729(18) 0.9942(3) 0.41485(13) 0.0221(4) Uani 1 1 d . . . . .
C5 C 0.98515(18) 0.9463(3) 0.38073(13) 0.0233(4) Uani 1 1 d . . . . .
H5A H 1.049439 0.917443 0.428892 0.028 Uiso 1 1 calc R U . . .
H5B H 1.006422 1.064468 0.346582 0.028 Uiso 1 1 calc R U . . .
C6 C 0.95714(17) 0.7543(3) 0.32360(12) 0.0201(4) Uani 1 1 d . . . . .
H6 H 0.920560 0.799682 0.264151 0.024 Uiso 1 1 calc R U . . .
C7 C 0.86728(16) 0.6426(3) 0.36582(13) 0.0213(4) Uani 1 1 d . . . . .
H7A H 0.904394 0.565487 0.417908 0.026 Uiso 1 1 calc R U . . .
H7B H 0.822428 0.543745 0.324782 0.026 Uiso 1 1 calc R U . . .
C8 C 1.06044(17) 0.6226(3) 0.31738(13) 0.0216(4) Uani 1 1 d . . . . .
H8A H 1.117022 0.704099 0.292201 0.026 Uiso 1 1 calc R U . . .
H8B H 1.097400 0.574025 0.375538 0.026 Uiso 1 1 calc R U . . .
C9 C 1.11227(17) 0.3343(3) 0.24020(14) 0.0230(4) Uani 1 1 d . . . . .
H9A H 1.159468 0.273156 0.292617 0.028 Uiso 1 1 calc R U . . .
H9B H 1.161756 0.426672 0.212565 0.028 Uiso 1 1 calc R U . . .
C10 C 1.06412(16) 0.1639(3) 0.17824(12) 0.0203(4) Uani 1 1 d . . . . .
C11 C 1.13717(18) 0.0134(3) 0.15486(14) 0.0233(4) Uani 1 1 d . . . . .
H11 H 1.216436 0.016536 0.179404 0.028 Uiso 1 1 calc R U . . .
C12 C 1.09509(19) -0.1407(3) 0.09610(14) 0.0253(4) Uani 1 1 d . . . . .
H12 H 1.145635 -0.242471 0.080520 0.030 Uiso 1 1 calc R U . . .
C13 C 0.97898(18) -0.1471(4) 0.05977(14) 0.0256(4) Uani 1 1 d . . . . .
H13 H 0.950347 -0.251763 0.018910 0.031 Uiso 1 1 calc R U . . .
C14 C 0.90564(18) 0.0002(4) 0.08367(13) 0.0248(4) Uani 1 1 d . . . . .
H14 H 0.826165 -0.005076 0.059906 0.030 Uiso 1 1 calc R U . . .
C15 C 0.94775(17) 0.1560(3) 0.14235(12) 0.0223(4) Uani 1 1 d . . . . .
H15 H 0.897012 0.257242 0.158003 0.027 Uiso 1 1 calc R U . . .
C16 C 0.60330(17) 0.6077(4) 0.17590(13) 0.0236(4) Uani 1 1 d . . . . .
C17 C 0.70609(18) 0.6228(4) 0.14455(14) 0.0282(5) Uani 1 1 d . . . . .
H17 H 0.769796 0.691213 0.178380 0.034 Uiso 1 1 calc R U . . .
C18 C 0.71651(18) 0.5400(4) 0.06530(14) 0.0249(4) Uani 1 1 d . . . . .
H18 H 0.787111 0.551603 0.045305 0.030 Uiso 1 1 calc R U . . .
C19 C 0.6250(2) 0.4404(4) 0.01500(15) 0.0297(5) Uani 1 1 d . . . . .
H19 H 0.632470 0.382636 -0.039301 0.036 Uiso 1 1 calc R U . . .
C20 C 0.52198(19) 0.4253(4) 0.04434(15) 0.0279(5) Uani 1 1 d . . . . .
H20 H 0.458631 0.358034 0.009559 0.033 Uiso 1 1 calc R U . . .
C21 C 0.51031(17) 0.5073(3) 0.12392(13) 0.0210(4) Uani 1 1 d . . . . .
C22 C 0.39756(18) 0.4819(4) 0.15355(13) 0.0244(4) Uani 1 1 d . . . . .
C23 C 0.72464(17) 0.7649(3) 0.46349(13) 0.0217(4) Uani 1 1 d . . . . .
C24 C 0.65965(19) 0.9183(4) 0.49462(14) 0.0272(5) Uani 1 1 d . . . . .
H24 H 0.656355 1.054174 0.470687 0.033 Uiso 1 1 calc R U . . .
C25 C 0.59961(19) 0.8730(4) 0.56064(15) 0.0318(5) Uani 1 1 d . . . . .
H25 H 0.555953 0.978643 0.581682 0.038 Uiso 1 1 calc R U . . .
C26 C 0.60290(18) 0.6760(4) 0.59585(14) 0.0311(5) Uani 1 1 d . . . . .
H26 H 0.561998 0.646259 0.641038 0.037 Uiso 1 1 calc R U . . .
C27 C 0.66630(19) 0.5221(4) 0.56478(14) 0.0281(5) Uani 1 1 d . . . . .
H27 H 0.668871 0.386297 0.588728 0.034 Uiso 1 1 calc R U . . .
C28 C 0.72642(17) 0.5660(4) 0.49836(14) 0.0238(4) Uani 1 1 d . . . . .
H28 H 0.768851 0.459299 0.476822 0.029 Uiso 1 1 calc R U . . .

loop_
_atom_site_aniso_label
_atom_site_aniso_U_11
_atom_site_aniso_U_22
_atom_site_aniso_U_33
_atom_site_aniso_U_23
_atom_site_aniso_U_13
_atom_site_aniso_U_12
S1 0.0235(3) 0.0902(6) 0.0195(2) -0.0156(3) 0.00698(19) -0.0185(3)
F1 0.0314(7) 0.0509(9) 0.0363(8) 0.0205(7) 0.0112(6) -0.0015(6)
F2 0.0218(6) 0.0399(8) 0.0349(6) -0.0012(6) 0.0086(5) 0.0049(6)
F3 0.0240(6) 0.0582(10) 0.0326(7) -0.0118(7) 0.0053(5) -0.0145(7)
O1 0.0364(8) 0.0256(8) 0.0289(8) -0.0085(7) 0.0066(6) 0.0013(7)
O2 0.0180(7) 0.0257(8) 0.0265(7) -0.0078(6) 0.0075(5) -0.0009(6)
C1 0.0199(9) 0.0240(10) 0.0166(9) -0.0028(8) 0.0010(7) 0.0030(8)
C2 0.0203(9) 0.0429(13) 0.0163(9) -0.0063(9) 0.0013(7) 0.0058(9)
C3 0.0407(13) 0.0479(15) 0.0225(10) 0.0019(10) -0.0035(9) 0.0160(12)
C4 0.0261(10) 0.0231(10) 0.0159(9) 0.0001(8) 0.0005(7) 0.0030(8)
C5 0.0243(10) 0.0234(10) 0.0223(10) -0.0031(8) 0.0041(8) -0.0037(8)
C6 0.0208(9) 0.0212(10) 0.0180(9) -0.0014(7) 0.0025(7) -0.0005(7)
C7 0.0201(9) 0.0214(10) 0.0228(9) -0.0044(8) 0.0049(7) 0.0000(8)
C8 0.0185(9) 0.0255(11) 0.0209(9) -0.0036(8) 0.0042(7) -0.0018(8)
C9 0.0177(9) 0.0259(11) 0.0266(10) -0.0028(8) 0.0072(8) 0.0013(8)
C10 0.0210(9) 0.0225(10) 0.0185(8) 0.0024(8) 0.0063(7) -0.0006(8)
C11 0.0201(9) 0.0265(11) 0.0238(10) 0.0007(8) 0.0052(8) 0.0020(8)
C12 0.0275(10) 0.0237(10) 0.0267(10) -0.0014(9) 0.0101(8) 0.0032(8)
C13 0.0283(10) 0.0271(11) 0.0224(10) -0.0022(8) 0.0075(8) -0.0048(9)
C14 0.0215(10) 0.0305(11) 0.0225(10) 0.0015(9) 0.0045(8) -0.0032(8)
C15 0.0204(9) 0.0254(10) 0.0223(9) 0.0016(8) 0.0070(7) 0.0023(8)
C16 0.0183(9) 0.0344(12) 0.0177(9) 0.0030(8) 0.0023(7) 0.0004(8)
C17 0.0178(9) 0.0452(14) 0.0208(9) -0.0008(9) 0.0017(7) -0.0025(9)
C18 0.0209(9) 0.0284(11) 0.0266(10) 0.0006(9) 0.0078(8) 0.0016(8)
C19 0.0335(11) 0.0300(11) 0.0283(11) -0.0112(9) 0.0126(9) -0.0039(9)
C20 0.0269(10) 0.0297(11) 0.0278(11) -0.0078(9) 0.0071(8) -0.0071(9)
C21 0.0192(9) 0.0223(10) 0.0219(10) 0.0035(8) 0.0044(7) 0.0001(8)
C22 0.0194(9) 0.0320(12) 0.0215(10) 0.0007(8) 0.0029(8) -0.0034(8)
C23 0.0179(9) 0.0298(11) 0.0161(8) -0.0036(8) 0.0000(7) 0.0012(8)
C24 0.0244(10) 0.0351(12) 0.0219(10) -0.0044(9) 0.0032(8) 0.0052(9)
C25 0.0237(10) 0.0466(14) 0.0259(11) -0.0135(10) 0.0063(8) 0.0034(10)
C26 0.0241(9) 0.0485(14) 0.0217(9) -0.0099(10) 0.0066(8) -0.0080(10)
C27 0.0252(10) 0.0349(12) 0.0243(10) -0.0032(9) 0.0052(8) -0.0067(9)
C28 0.0188(9) 0.0304(11) 0.0223(10) -0.0054(8) 0.0036(8) -0.0010(8)

loop_
_atom_type_symbol
_atom_type_description
_atom_type_scat_dispersion_real
_atom_type_scat_dispersion_imag
_atom_type_scat_source
C C 0.0181 0.0091 'International Tables Vol C Tables 4.2.6.8 and 6.1.1.4'
H H 0.0000 0.0000 'International Tables Vol C Tables 4.2.6.8 and 6.1.1.4'
F F 0.0727 0.0534 'International Tables Vol C Tables 4.2.6.8 and 6.1.1.4'
O O 0.0492 0.0322 'International Tables Vol C Tables 4.2.6.8 and 6.1.1.4'
S S 0.3331 0.5567 'International Tables Vol C Tables 4.2.6.8 and 6.1.1.4'

loop_
_geom_angle_atom_site_label_1
_geom_angle_atom_site_label_2
_geom_angle_atom_site_label_3
_geom_angle
_geom_angle_site_symmetry_1
_geom_angle_site_symmetry_3
_geom_angle_publ_flag
C16 S1 C2 105.03(10) . . ?
C9 O2 C8 112.52(15) . . ?
C2 C1 C4 108.96(17) . . ?
C2 C1 C7 109.45(16) . . ?
C7 C1 C4 101.04(16) . . ?
C23 C1 C2 108.82(16) . . ?
C23 C1 C4 112.32(16) . . ?
C23 C1 C7 115.92(18) . . ?
C1 C2 S1 112.84(17) . . ?
C3 C2 S1 120.79(18) . . ?
C3 C2 C1 126.3(2) . . ?
O1 C4 C1 125.61(19) . . ?
O1 C4 C5 124.7(2) . . ?
C5 C4 C1 109.67(17) . . ?
C4 C5 C6 105.46(17) . . ?
C5 C6 C7 102.64(16) . . ?
C8 C6 C5 113.58(16) . . ?
C8 C6 C7 113.71(17) . . ?
C6 C7 C1 105.30(17) . . ?
O2 C8 C6 107.24(15) . . ?
O2 C9 C10 109.38(16) . . ?
C11 C10 C9 119.67(17) . . ?
C11 C10 C15 119.07(19) . . ?
C15 C10 C9 121.25(18) . . ?
C12 C11 C10 120.51(19) . . ?
C11 C12 C13 120.3(2) . . ?
C14 C13 C12 119.5(2) . . ?
C13 C14 C15 120.36(19) . . ?
C14 C15 C10 120.28(19) . . ?
C17 C16 S1 122.44(16) . . ?
C17 C16 C21 118.02(19) . . ?
C21 C16 S1 119.41(15) . . ?
C18 C17 C16 121.2(2) . . ?
C19 C18 C17 120.4(2) . . ?
C18 C19 C20 119.5(2) . . ?
C19 C20 C21 120.8(2) . . ?
C16 C21 C22 121.26(18) . . ?
C20 C21 C16 120.16(18) . . ?
C20 C21 C22 118.57(19) . . ?
F1 C22 F2 106.35(17) . . ?
F1 C22 F3 106.55(18) . . ?
F1 C22 C21 112.28(17) . . ?
F2 C22 C21 113.15(18) . . ?
F3 C22 F2 105.71(17) . . ?
F3 C22 C21 112.28(18) . . ?
C24 C23 C1 119.7(2) . . ?
C28 C23 C1 121.36(18) . . ?
C28 C23 C24 118.9(2) . . ?
C25 C24 C23 120.2(2) . . ?
C26 C25 C24 120.7(2) . . ?
C25 C26 C27 119.5(2) . . ?
C26 C27 C28 120.2(2) . . ?
C23 C28 C27 120.5(2) . . ?

loop_
_geom_bond_atom_site_label_1
_geom_bond_atom_site_label_2
_geom_bond_distance
_geom_bond_site_symmetry_2
_geom_bond_publ_flag
S1 C2 1.792(2) . ?
S1 C16 1.775(2) . ?
F1 C22 1.336(3) . ?
F2 C22 1.341(3) . ?
F3 C22 1.340(2) . ?
O1 C4 1.207(3) . ?
O2 C8 1.425(2) . ?
O2 C9 1.413(2) . ?
C1 C2 1.537(3) . ?
C1 C4 1.550(3) . ?
C1 C7 1.543(3) . ?
C1 C23 1.531(3) . ?
C2 C3 1.319(4) . ?
C4 C5 1.507(3) . ?
C5 C6 1.529(3) . ?
C6 C7 1.534(3) . ?
C6 C8 1.509(3) . ?
C9 C10 1.509(3) . ?
C10 C11 1.393(3) . ?
C10 C15 1.395(3) . ?
C11 C12 1.386(3) . ?
C12 C13 1.393(3) . ?
C13 C14 1.385(3) . ?
C14 C15 1.393(3) . ?
C16 C17 1.400(3) . ?
C16 C21 1.406(3) . ?
C17 C18 1.381(3) . ?
C18 C19 1.380(3) . ?
C19 C20 1.386(3) . ?
C20 C21 1.388(3) . ?
C21 C22 1.504(3) . ?
C23 C24 1.396(3) . ?
C23 C28 1.392(3) . ?
C24 C25 1.393(3) . ?
C25 C26 1.382(4) . ?
C26 C27 1.386(4) . ?
C27 C28 1.397(3) . ?
